data_4064172
loop_
_publ_author_name
'Tiong, Pei Jen'
'Nova, Ainara'
'Groom, Laura R.'
'Schwarz, Andrew D.'
'Selby, Jonathan D.'
'Schofield, A. Daniel'
'Clot, Eric'
'Mountford, Philip'

_publ_section_title
;
 Reactions of Cyclopentadienyl&#x2212;Amidinate Titanium Hydrazides with
 CO2, CS2, and Isocyanates: Ti&#x2550;N\aCycloaddition,
 Cycloaddition&#x2212;Insertion, and Cycloaddition&#x2212;NNR2Group
 Transfer Reactions
;
_journal_issue 5
_journal_name_full Organometallics
_journal_page_first 1182
_journal_paper_doi 10.1021/om101167p
_journal_volume 30
_journal_year 2011
_chemical_absolute_configuration ad
_chemical_formula_moiety 'C27 H40 N4 O4 Ti1'
_chemical_formula_sum 'C27 H40 N4 O4 Ti'
_chemical_formula_weight 532.54
_chemical_name_systematic
;
Cp*Ti(MeDIPA){OC(O)N(NMePh)C(O)O}
;
_space_group_IT_number 4
_symmetry_cell_setting monoclinic
_symmetry_space_group_name_Hall 'P 2yb'
_symmetry_space_group_name_H-M 'P 1 21 1'
_atom_sites_solution_hydrogens geom
_atom_sites_solution_primary direct
_atom_sites_solution_secondary difmap
_cell_angle_alpha 90
_cell_angle_beta 112.580(2)
_cell_angle_gamma 90
_cell_formula_units_Z 2
_cell_length_a 8.9970(5)
_cell_length_b 16.9143(9)
_cell_length_c 9.8429(5)
_cell_measurement_reflns_used 3081
_cell_measurement_temperature 150
_cell_measurement_theta_max 27
_cell_measurement_theta_min 5
_cell_volume 1383.05(13)
_computing_cell_refinement 'DENZO/SCALEPACK (Otwinowski & Minor, 1997)'
_computing_data_collection 'COLLECT (Nonius, 2001).'
_computing_data_reduction 'DENZO/SCALEPACK (Otwinowski & Minor, 1997)'
_computing_molecular_graphics 'CAMERON (Watkin et al., 1996)'
_computing_publication_material 'CRYSTALS (Betteridge et al., 2003)'
_computing_structure_refinement 'CRYSTALS (Betteridge et al., 2003)'
_computing_structure_solution 'SIR92 (Altomare et al., 1994)'
_diffrn_ambient_temperature 150
_diffrn_measured_fraction_theta_full 0.990
_diffrn_measured_fraction_theta_max 0.984
_diffrn_measurement_device Area
_diffrn_measurement_device_type 'Nonius KappaCCD'
_diffrn_measurement_method \w
_diffrn_radiation_monochromator graphite
_diffrn_radiation_type 'Mo K\a'
_diffrn_radiation_wavelength 0.71073
_diffrn_reflns_av_R_equivalents 0.070
_diffrn_reflns_limit_h_max 11
_diffrn_reflns_limit_h_min -11
_diffrn_reflns_limit_k_max 21
_diffrn_reflns_limit_k_min -21
_diffrn_reflns_limit_l_max 12
_diffrn_reflns_limit_l_min -12
_diffrn_reflns_number 7564
_diffrn_reflns_theta_full 26.154
_diffrn_reflns_theta_max 27.531
_diffrn_reflns_theta_min 5.146
_diffrn_standards_number 0
_exptl_absorpt_coefficient_mu 0.348
_exptl_absorpt_correction_T_max 0.97
_exptl_absorpt_correction_T_min 0.97
_exptl_absorpt_correction_type multi-scan
_exptl_absorpt_process_details 'DENZO/SCALEPACK (Otwinowski & Minor, 1997)'
_exptl_crystal_colour red
_exptl_crystal_density_diffrn 1.279
_exptl_crystal_density_method 'not measured'
_exptl_crystal_description block
_exptl_crystal_F_000 568
_exptl_crystal_size_max 0.100
_exptl_crystal_size_mid 0.100
_exptl_crystal_size_min 0.100
_refine_diff_density_max 0.26
_refine_diff_density_min -0.35
_refine_ls_abs_structure_details 'Flack (1983), 2737 Friedel-pairs'
_refine_ls_abs_structure_Flack -0.02(4)
_refine_ls_extinction_coef 170(30)
_refine_ls_extinction_method 'Larson (1970), Equation 22'
_refine_ls_goodness_of_fit_ref 1.1081
_refine_ls_hydrogen_treatment none
_refine_ls_matrix_type full
_refine_ls_number_parameters 327
_refine_ls_number_reflns 3489
_refine_ls_number_restraints 1
_refine_ls_R_factor_all 0.1142
_refine_ls_R_factor_gt 0.0699
_refine_ls_shift/su_max 0.0001020
_refine_ls_shift/su_mean 0.0000080
_refine_ls_structure_factor_coef F
_refine_ls_weighting_details
;
 Method, part 1, Chebychev polynomial, (Watkin, 1994, Prince, 1982) 
 [weight] = 1.0/[A~0~*T~0~(x)+A~1~*T~1~(x) ... +A~n-1~]*T~n-1~(x)] 
 where A~i~ are the Chebychev coefficients listed below and x= Fcalc/Fmax 
 Method = Robust Weighting (Prince, 1982) 
 W = [weight] * [1-(deltaF/6*sigmaF)^2^]^2^ 
 A~i~ are: 
 0.623 -0.388 0.384 -0.149 0.621E-01 
;
_refine_ls_weighting_scheme calc
_refine_ls_wR_factor_all 0.0915
_refine_ls_wR_factor_gt 0.0580
_refine_ls_wR_factor_ref 0.0529
_reflns_limit_h_max 10
_reflns_limit_h_min -11
_reflns_limit_k_max 21
_reflns_limit_k_min -21
_reflns_limit_l_max 12
_reflns_limit_l_min 0
_reflns_number_gt 4077
_reflns_number_total 5983
_reflns_threshold_expression I>2.0\s(I)
_oxford_diffrn_Wilson_B_factor 0.00
_oxford_diffrn_Wilson_scale 0.00
_oxford_refine_ls_r_factor_ref 0.0562
_oxford_refine_ls_scale 0.3950(10)
_oxford_reflns_number_all 5983
_oxford_reflns_threshold_expression_ref I>3.0\s(I)
_cod_data_source_file om101167p_si_002.cif
_cod_data_source_block compound_36
_cod_depositor_comments
;
The following automatic conversions were performed:

'_symmetry_cell_setting' value 'Monoclinic' changed to 'monoclinic'
according to /home/saulius/struct/CIF-dictionaries/cif_core.dic
dictionary named 'cif_core.dic' version 2.4.1 from 2010-06-29.

Automatic conversion script
Id: cif_fix_values 1715 2011-07-08 13:25:40Z adriana 
;
_cod_original_cell_volume 1383.06(13)
_cod_original_sg_symbol_H-M 'P 1 21 1 '
_cod_original_formula_sum 'C27 H40 N4 O4 Ti1'
_cod_database_code 4064172

loop_
_symmetry_equiv_pos_as_xyz
x,y,z
-x,y+1/2,-z

loop_
_atom_site_label
_atom_site_type_symbol
_atom_site_fract_x
_atom_site_fract_y
_atom_site_fract_z
_atom_site_U_iso_or_equiv
_atom_site_occupancy
_atom_site_adp_type
_atom_site_refinement_flags_posn
Ti1 Ti 0.25869(10) 0.36914(8) -0.02906(9) 0.0311 1.0000 Uani .
N1 N 0.3136(6) 0.5166(3) 0.2130(4) 0.0420 1.0000 Uani .
N2 N 0.3332(5) 0.5789(3) 0.3133(5) 0.0435 1.0000 Uani .
N3 N 0.0330(4) 0.3581(3) -0.1967(4) 0.0359 1.0000 Uani .
N4 N 0.1107(5) 0.2834(2) 0.0010(4) 0.0368 1.0000 Uani .
C1 C 0.4970(6) 0.6031(4) 0.3972(6) 0.0510 1.0000 Uani .
C2 C 0.2167(6) 0.5840(3) 0.3746(5) 0.0382 1.0000 Uani .
C3 C 0.2416(7) 0.6336(3) 0.4929(6) 0.0470 1.0000 Uani .
C4 C 0.1271(7) 0.6403(3) 0.5529(6) 0.0509 1.0000 Uani .
C5 C -0.0184(7) 0.5996(3) 0.4959(7) 0.0490 1.0000 Uani .
C6 C -0.0416(7) 0.5516(3) 0.3768(7) 0.0547 1.0000 Uani .
C7 C 0.0706(7) 0.5432(3) 0.3147(6) 0.0426 1.0000 Uani .
C8 C 0.2554(6) 0.5384(3) 0.0631(6) 0.0397 1.0000 Uani .
C9 C 0.3623(6) 0.4394(3) 0.2752(5) 0.0408 1.0000 Uani .
C10 C -0.0156(6) 0.3093(3) -0.1161(6) 0.0373 1.0000 Uani .
C11 C -0.1862(7) 0.2840(3) -0.1487(6) 0.0463 1.0000 Uani .
C12 C -0.0716(6) 0.4108(3) -0.3158(6) 0.0455 1.0000 Uani .
C13 C -0.1797(6) 0.3673(5) -0.4542(5) 0.0610 1.0000 Uani .
C14 C -0.1640(8) 0.4677(4) -0.2583(7) 0.0635 1.0000 Uani .
C15 C 0.0887(7) 0.2402(3) 0.1216(6) 0.0510 1.0000 Uani .
C16 C 0.0433(7) 0.2974(4) 0.2229(6) 0.0580 1.0000 Uani .
C17 C 0.2368(9) 0.1935(4) 0.2101(8) 0.0735 1.0000 Uani .
C18 C 0.4175(7) 0.4019(3) -0.1666(6) 0.0420 1.0000 Uani .
C19 C 0.5204(6) 0.3874(3) -0.0212(5) 0.0382 1.0000 Uani .
C20 C 0.5070(6) 0.3073(3) 0.0131(5) 0.0363 1.0000 Uani .
C21 C 0.3930(6) 0.2710(3) -0.1128(6) 0.0427 1.0000 Uani .
C22 C 0.3395(7) 0.3298(3) -0.2260(6) 0.0427 1.0000 Uani .
C23 C 0.3978(7) 0.4789(3) -0.2504(6) 0.0500 1.0000 Uani .
C24 C 0.6289(7) 0.4468(3) 0.0825(6) 0.0495 1.0000 Uani .
C25 C 0.6034(7) 0.2661(4) 0.1544(6) 0.0506 1.0000 Uani .
C26 C 0.3438(9) 0.1852(3) -0.1305(8) 0.0654 1.0000 Uani .
C27 C 0.2311(7) 0.3148(4) -0.3846(6) 0.0593 1.0000 Uani .
O1 O 0.2222(4) 0.48064(19) -0.0316(3) 0.0365 1.0000 Uani .
O2 O 0.2390(5) 0.6083(2) 0.0286(5) 0.0547 1.0000 Uani .
O3 O 0.3509(4) 0.3831(2) 0.1824(3) 0.0368 1.0000 Uani .
O4 O 0.4122(5) 0.4327(2) 0.4082(4) 0.0510 1.0000 Uani .
H11 H 0.4974 0.6455 0.4607 0.0643 1.0000 Uiso R
H12 H 0.5465 0.6198 0.3324 0.0643 1.0000 Uiso R
H13 H 0.5549 0.5596 0.4540 0.0643 1.0000 Uiso R
H31 H 0.3381 0.6636 0.5311 0.0574 1.0000 Uiso R
H41 H 0.1477 0.6742 0.6352 0.0606 1.0000 Uiso R
H51 H -0.0977 0.6037 0.5374 0.0653 1.0000 Uiso R
H61 H -0.1395 0.5229 0.3353 0.0660 1.0000 Uiso R
H71 H 0.0495 0.5097 0.2319 0.0524 1.0000 Uiso R
H111 H -0.1890 0.2489 -0.0743 0.0606 1.0000 Uiso R
H112 H -0.2489 0.3295 -0.1509 0.0606 1.0000 Uiso R
H113 H -0.2289 0.2582 -0.2415 0.0606 1.0000 Uiso R
H121 H -0.0009 0.4424 -0.3440 0.0581 1.0000 Uiso R
H131 H -0.2414 0.4042 -0.5267 0.0780 1.0000 Uiso R
H132 H -0.1160 0.3364 -0.4920 0.0780 1.0000 Uiso R
H133 H -0.2499 0.3337 -0.4291 0.0780 1.0000 Uiso R
H141 H -0.2282 0.5014 -0.3358 0.0772 1.0000 Uiso R
H142 H -0.0922 0.4987 -0.1801 0.0772 1.0000 Uiso R
H143 H -0.2315 0.4377 -0.2235 0.0772 1.0000 Uiso R
H151 H 0.0025 0.2039 0.0800 0.0649 1.0000 Uiso R
H161 H 0.0289 0.2688 0.3000 0.0707 1.0000 Uiso R
H162 H 0.1278 0.3347 0.2637 0.0707 1.0000 Uiso R
H163 H -0.0535 0.3244 0.1669 0.0707 1.0000 Uiso R
H171 H 0.2211 0.1655 0.2872 0.0854 1.0000 Uiso R
H172 H 0.3243 0.2292 0.2509 0.0854 1.0000 Uiso R
H173 H 0.2598 0.1572 0.1472 0.0854 1.0000 Uiso R
H231 H 0.3194 0.4728 -0.3474 0.0606 1.0000 Uiso R
H232 H 0.4980 0.4933 -0.2547 0.0606 1.0000 Uiso R
H233 H 0.3642 0.5190 -0.2009 0.0606 1.0000 Uiso R
H241 H 0.6879 0.4232 0.1752 0.0647 1.0000 Uiso R
H242 H 0.7015 0.4668 0.0419 0.0647 1.0000 Uiso R
H243 H 0.5651 0.4888 0.0949 0.0647 1.0000 Uiso R
H251 H 0.5688 0.2126 0.1482 0.0645 1.0000 Uiso R
H252 H 0.7141 0.2676 0.1693 0.0645 1.0000 Uiso R
H253 H 0.5884 0.2913 0.2345 0.0645 1.0000 Uiso R
H261 H 0.2648 0.1773 -0.2267 0.0779 1.0000 Uiso R
H262 H 0.4348 0.1529 -0.1171 0.0779 1.0000 Uiso R
H263 H 0.3001 0.1713 -0.0599 0.0779 1.0000 Uiso R
H271 H 0.1941 0.2617 -0.3948 0.0785 1.0000 Uiso R
H272 H 0.2885 0.3234 -0.4466 0.0785 1.0000 Uiso R
H273 H 0.1416 0.3497 -0.4119 0.0785 1.0000 Uiso R

loop_
_atom_site_aniso_label
_atom_site_aniso_U_11
_atom_site_aniso_U_22
_atom_site_aniso_U_33
_atom_site_aniso_U_23
_atom_site_aniso_U_13
_atom_site_aniso_U_12
Ti1 0.0335(4) 0.0317(4) 0.0279(4) 0.0004(5) 0.0117(3) 0.0002(5)
N1 0.057(3) 0.039(2) 0.030(2) -0.009(2) 0.017(2) -0.003(2)
N2 0.050(3) 0.041(2) 0.042(2) -0.015(2) 0.021(2) -0.006(2)
N3 0.035(2) 0.037(2) 0.0334(19) 0.007(2) 0.0104(16) -0.003(2)
N4 0.034(2) 0.036(2) 0.038(2) 0.0066(19) 0.0120(19) -0.0058(19)
C1 0.045(3) 0.056(4) 0.057(3) -0.012(3) 0.025(3) -0.011(3)
C2 0.041(3) 0.040(3) 0.032(3) 0.001(2) 0.013(2) 0.011(2)
C3 0.045(3) 0.039(3) 0.055(4) -0.009(2) 0.017(3) -0.003(3)
C4 0.051(4) 0.054(4) 0.047(3) -0.019(3) 0.018(3) 0.001(3)
C5 0.056(4) 0.056(4) 0.046(3) -0.001(3) 0.032(3) 0.011(3)
C6 0.043(3) 0.052(3) 0.071(4) -0.008(3) 0.023(3) -0.005(3)
C7 0.046(3) 0.048(3) 0.036(3) -0.012(2) 0.017(2) -0.008(3)
C8 0.034(3) 0.044(3) 0.045(3) 0.005(2) 0.020(3) 0.005(2)
C9 0.037(3) 0.046(3) 0.038(3) 0.001(3) 0.013(2) 0.000(2)
C10 0.036(3) 0.033(3) 0.040(3) -0.003(2) 0.011(2) 0.002(2)
C11 0.049(3) 0.042(3) 0.045(3) 0.008(3) 0.015(3) -0.007(3)
C12 0.039(3) 0.047(3) 0.043(3) 0.012(2) 0.007(2) 0.003(2)
C13 0.050(3) 0.077(4) 0.040(3) 0.011(4) 0.000(2) 0.007(4)
C14 0.055(4) 0.058(4) 0.068(4) 0.015(3) 0.012(3) 0.021(3)
C15 0.044(3) 0.058(4) 0.043(3) 0.009(3) 0.008(3) -0.014(3)
C16 0.053(4) 0.087(5) 0.041(3) 0.007(3) 0.025(3) -0.017(3)
C17 0.081(5) 0.070(5) 0.065(4) 0.036(4) 0.022(4) 0.010(4)
C18 0.043(3) 0.055(3) 0.034(3) 0.005(2) 0.021(2) 0.002(3)
C19 0.033(3) 0.044(4) 0.037(3) -0.005(2) 0.013(2) -0.001(2)
C20 0.032(3) 0.039(3) 0.036(3) 0.001(2) 0.011(2) 0.010(2)
C21 0.046(3) 0.043(3) 0.044(3) -0.003(3) 0.023(3) 0.007(3)
C22 0.047(3) 0.052(3) 0.034(3) -0.010(3) 0.022(3) 0.001(3)
C23 0.052(3) 0.052(3) 0.054(3) 0.017(3) 0.029(3) 0.005(3)
C24 0.047(3) 0.051(4) 0.055(3) -0.007(3) 0.024(3) -0.003(3)
C25 0.046(3) 0.056(4) 0.049(3) 0.013(3) 0.017(3) 0.012(3)
C26 0.080(5) 0.047(4) 0.071(4) -0.020(3) 0.031(4) -0.001(3)
C27 0.051(4) 0.089(5) 0.038(3) -0.002(3) 0.017(3) 0.013(3)
O1 0.048(2) 0.0268(17) 0.0326(18) -0.0008(16) 0.0131(17) 0.0043(15)
O2 0.074(3) 0.035(2) 0.054(2) 0.000(2) 0.022(2) 0.007(2)
O3 0.0440(18) 0.036(2) 0.0290(15) 0.0009(16) 0.0130(14) 0.0029(17)
O4 0.059(2) 0.064(3) 0.0302(18) -0.0032(19) 0.0167(17) 0.004(2)

loop_
_atom_type_symbol
_atom_type_scat_dispersion_real
_atom_type_scat_dispersion_imag
_atom_type_scat_Cromer_Mann_a1
_atom_type_scat_Cromer_Mann_b1
_atom_type_scat_Cromer_Mann_a2
_atom_type_scat_Cromer_Mann_b2
_atom_type_scat_Cromer_Mann_a3
_atom_type_scat_Cromer_Mann_b3
_atom_type_scat_Cromer_Mann_a4
_atom_type_scat_Cromer_Mann_b4
_atom_type_scat_Cromer_Mann_c
_atom_type_scat_source
C 0.0033 0.0016 2.3100 20.8439 1.0200 10.2075 1.5886 0.5687 0.8650 51.6512 0.2156 'International Tables Vol C 4.2.6.8 and 6.1.1.4'
Ti 0.2776 0.4457 9.7595 7.8508 7.3558 0.5000 1.6991 35.6338 1.9021 116.1050 1.2807 'International Tables Vol C 4.2.6.8 and 6.1.1.4'
N 0.0061 0.0033 12.2126 0.0057 3.1322 9.8933 2.0125 28.9975 1.1663 0.5826 -11.5290 'International Tables Vol C 4.2.6.8 and 6.1.1.4'
O 0.0106 0.0060 3.0485 13.2771 2.2868 5.7011 1.5463 0.3239 0.8670 32.9089 0.2508 'International Tables Vol C 4.2.6.8 and 6.1.1.4'
H 0.0000 0.0000 0.4930 10.5109 0.3229 26.1257 0.1402 3.1424 0.0408 57.7998 0.0030 'International Tables Vol C 4.2.6.8 and 6.1.1.4'

loop_
_geom_angle_atom_site_label_1
_geom_angle_atom_site_label_2
_geom_angle_atom_site_label_3
_geom_angle
_geom_angle_publ_flag
N3 Ti1 N4 64.08(15) yes
N3 Ti1 C18 100.75(17) yes
N4 Ti1 C18 143.69(18) yes
N3 Ti1 C19 134.51(16) yes
N4 Ti1 C19 141.40(17) yes
C18 Ti1 C19 34.34(17) yes
N3 Ti1 C20 132.28(17) yes
N4 Ti1 C20 106.46(17) yes
C18 Ti1 C20 57.84(18) yes
C19 Ti1 C20 34.94(18) yes
N3 Ti1 C22 80.85(17) yes
N4 Ti1 C22 109.36(18) yes
C18 Ti1 C22 34.39(17) yes
C19 Ti1 C22 56.91(18) yes
C20 Ti1 C22 57.36(18) yes
N3 Ti1 O1 88.14(16) yes
N4 Ti1 O1 125.25(17) yes
C18 Ti1 O1 84.28(17) yes
C19 Ti1 O1 92.07(16) yes
C20 Ti1 O1 125.91(16) yes
N3 Ti1 O3 138.60(15) yes
N4 Ti1 O3 88.03(15) yes
C18 Ti1 O3 118.66(16) yes
C19 Ti1 O3 86.45(15) yes
C20 Ti1 O3 83.03(15) yes
C22 Ti1 O1 111.39(17) yes
C22 Ti1 O3 139.55(17) yes
O1 Ti1 O3 83.92(14) yes
N2 N1 C8 115.6(4) yes
N2 N1 C9 116.5(4) yes
C8 N1 C9 127.8(4) yes
N1 N2 C1 116.0(4) yes
N1 N2 C2 115.8(4) yes
C1 N2 C2 120.4(4) yes
Ti1 N3 C10 91.6(3) yes
Ti1 N3 C12 134.7(3) yes
C10 N3 C12 126.1(4) yes
Ti1 N4 C10 91.6(3) yes
Ti1 N4 C15 139.4(3) yes
C10 N4 C15 121.5(4) yes
N2 C1 H11 109.6 no
N2 C1 H12 109.8 no
H11 C1 H12 109.5 no
N2 C1 H13 109.0 no
H11 C1 H13 109.5 no
H12 C1 H13 109.5 no
N2 C2 C3 119.7(5) yes
N2 C2 C7 121.8(4) yes
C3 C2 C7 118.4(5) yes
C2 C3 C4 120.4(5) yes
C2 C3 H31 119.1 no
C4 C3 H31 120.5 no
C3 C4 C5 122.0(5) yes
C3 C4 H41 118.9 no
C5 C4 H41 119.2 no
C4 C5 C6 116.5(5) yes
C4 C5 H51 122.4 no
C6 C5 H51 121.1 no
C5 C6 C7 123.0(5) yes
C5 C6 H61 118.7 no
C7 C6 H61 118.3 no
C2 C7 C6 119.6(5) yes
C2 C7 H71 120.1 no
C6 C7 H71 120.3 no
N1 C8 O1 116.2(4) yes
N1 C8 O2 120.0(5) yes
O1 C8 O2 123.8(5) yes
N1 C9 O3 116.0(4) yes
N1 C9 O4 118.0(5) yes
O3 C9 O4 126.0(5) yes
N4 C10 N3 110.5(4) yes
N4 C10 C11 123.2(5) yes
N3 C10 C11 126.3(4) yes
C10 C11 H111 109.8 no
C10 C11 H112 108.8 no
H111 C11 H112 109.5 no
C10 C11 H113 109.7 no
H111 C11 H113 109.5 no
H112 C11 H113 109.5 no
N3 C12 C13 114.1(5) yes
N3 C12 C14 111.0(4) yes
C13 C12 C14 112.8(5) yes
N3 C12 H121 106.0 no
C13 C12 H121 106.2 no
C14 C12 H121 106.1 no
C12 C13 H131 110.0 no
C12 C13 H132 110.0 no
H131 C13 H132 109.5 no
C12 C13 H133 108.4 no
H131 C13 H133 109.5 no
H132 C13 H133 109.5 no
C12 C14 H141 109.4 no
C12 C14 H142 110.6 no
H141 C14 H142 109.5 no
C12 C14 H143 108.3 no
H141 C14 H143 109.5 no
H142 C14 H143 109.5 no
N4 C15 C16 111.0(5) yes
N4 C15 C17 111.3(5) yes
C16 C15 C17 110.4(5) yes
N4 C15 H151 108.3 no
C16 C15 H151 107.9 no
C17 C15 H151 107.8 no
C15 C16 H161 110.2 no
C15 C16 H162 108.7 no
H161 C16 H162 109.5 no
C15 C16 H163 109.6 no
H161 C16 H163 109.5 no
H162 C16 H163 109.5 no
C15 C17 H171 110.7 no
C15 C17 H172 108.5 no
H171 C17 H172 109.5 no
C15 C17 H173 109.2 no
H171 C17 H173 109.5 no
H172 C17 H173 109.5 no
Ti1 C18 C19 71.5(3) yes
Ti1 C18 C22 74.0(3) yes
C19 C18 C22 107.4(4) yes
Ti1 C18 C23 122.7(4) yes
C19 C18 C23 127.1(5) yes
C22 C18 C23 125.4(5) yes
Ti1 C19 C18 74.2(3) yes
Ti1 C19 C20 72.8(3) yes
C18 C19 C20 109.3(4) yes
Ti1 C19 C24 119.6(3) yes
C18 C19 C24 125.6(5) yes
C20 C19 C24 125.0(5) yes
Ti1 C20 C19 72.2(3) yes
Ti1 C20 C21 73.6(3) yes
C19 C20 C21 107.9(4) yes
Ti1 C20 C25 122.8(4) yes
C19 C20 C25 126.6(5) yes
C21 C20 C25 125.4(5) yes
C20 C21 C22 107.2(5) yes
C20 C21 C26 127.1(5) yes
C22 C21 C26 125.6(5) yes
Ti1 C22 C21 71.4(3) yes
Ti1 C22 C18 71.7(3) yes
C21 C22 C18 108.2(4) yes
Ti1 C22 C27 127.1(4) yes
C21 C22 C27 125.3(5) yes
C18 C22 C27 126.3(5) yes
C18 C23 H231 109.9 no
C18 C23 H232 109.3 no
H231 C23 H232 109.5 no
C18 C23 H233 109.2 no
H231 C23 H233 109.5 no
H232 C23 H233 109.5 no
C19 C24 H241 110.5 no
C19 C24 H242 109.0 no
H241 C24 H242 109.5 no
C19 C24 H243 108.8 no
H241 C24 H243 109.5 no
H242 C24 H243 109.5 no
C20 C25 H251 109.0 no
C20 C25 H252 109.3 no
H251 C25 H252 109.5 no
C20 C25 H253 110.2 no
H251 C25 H253 109.5 no
H252 C25 H253 109.5 no
C21 C26 H261 108.9 no
C21 C26 H262 109.7 no
H261 C26 H262 109.5 no
C21 C26 H263 109.8 no
H261 C26 H263 109.5 no
H262 C26 H263 109.5 no
C22 C27 H271 109.2 no
C22 C27 H272 110.1 no
H271 C27 H272 109.5 no
C22 C27 H273 109.1 no
H271 C27 H273 109.5 no
H272 C27 H273 109.5 no
C8 O1 Ti1 137.7(3) yes
C9 O3 Ti1 137.1(3) yes

loop_
_geom_bond_atom_site_label_1
_geom_bond_atom_site_label_2
_geom_bond_distance
_geom_bond_publ_flag
Ti1 N3 2.075(4) yes
Ti1 N4 2.065(4) yes
Ti1 C18 2.380(5) yes
Ti1 C19 2.347(5) yes
Ti1 C20 2.354(5) yes
Ti1 C22 2.410(5) yes
Ti1 O1 1.913(3) yes
Ti1 O3 1.937(3) yes
N1 N2 1.408(6) yes
N1 C8 1.413(6) yes
N1 C9 1.437(7) yes
N2 C1 1.444(6) yes
N2 C2 1.398(6) yes
N3 C10 1.330(6) yes
N3 C12 1.486(6) yes
N4 C10 1.344(6) yes
N4 C15 1.472(6) yes
C1 H11 0.950 no
C1 H12 0.950 no
C1 H13 0.950 no
C2 C3 1.383(7) yes
C2 C7 1.399(7) yes
C3 C4 1.375(8) yes
C3 H31 0.950 no
C4 C5 1.393(8) yes
C4 H41 0.950 no
C5 C6 1.374(8) yes
C5 H51 0.950 no
C6 C7 1.373(8) yes
C6 H61 0.950 no
C7 H71 0.950 no
C8 O1 1.304(6) yes
C8 O2 1.222(6) yes
C9 O3 1.296(6) yes
C9 O4 1.215(5) yes
C10 C11 1.505(7) yes
C11 H111 0.950 no
C11 H112 0.950 no
C11 H113 0.950 no
C12 C13 1.526(7) yes
C12 C14 1.516(8) yes
C12 H121 0.950 no
C13 H131 0.950 no
C13 H132 0.950 no
C13 H133 0.950 no
C14 H141 0.950 no
C14 H142 0.950 no
C14 H143 0.950 no
C15 C16 1.553(8) yes
C15 C17 1.505(8) yes
C15 H151 0.950 no
C16 H161 0.950 no
C16 H162 0.950 no
C16 H163 0.950 no
C17 H171 0.950 no
C17 H172 0.950 no
C17 H173 0.950 no
C18 C19 1.396(7) yes
C18 C22 1.417(7) yes
C18 C23 1.514(7) yes
C19 C20 1.411(7) yes
C19 C24 1.497(7) yes
C20 C21 1.410(7) yes
C20 C25 1.499(7) yes
C21 C22 1.432(8) yes
C21 C26 1.509(8) yes
C22 C27 1.512(7) yes
C23 H231 0.950 no
C23 H232 0.950 no
C23 H233 0.950 no
C24 H241 0.950 no
C24 H242 0.950 no
C24 H243 0.950 no
C25 H251 0.950 no
C25 H252 0.950 no
C25 H253 0.950 no
C26 H261 0.950 no
C26 H262 0.950 no
C26 H263 0.950 no
C27 H271 0.950 no
C27 H272 0.950 no
C27 H273 0.950 no
